data_2225900
loop_
_publ_author_name
'Dorn, Angelika'
'Schollmeyer, Dieter'
'Laufer, Stefan A.'

_publ_section_title
;
 <i>N</i>-[3-(5-Oxo-10,11-dihydro-5<i>H</i>-dibenzo[<i>a</i>,<i>d</i>]cyclohepten-2-ylamino)phenyl]furan-3-carboxamide
;
_journal_coeditor_code IM2187
_journal_issue 5
_journal_name_full 'Acta Crystallographica Section E'
_journal_page_first o1100
_journal_paper_doi 10.1107/S1600536810013450
_journal_volume 66
_journal_year 2010
_chemical_formula_iupac 'C26 H20 N2 O3'
_chemical_formula_moiety 'C26 H20 N2 O3'
_chemical_formula_sum 'C26 H20 N2 O3'
_chemical_formula_weight 408.44
_chemical_name_systematic
;
<i>N</i>-[3-(5-Oxo-10,11-dihydro-5<i>H</i>-
dibenzo[<i>a</i>,<i>d</i>]cyclohepten-2-ylamino)phenyl]furan-3-carboxamide
;
_space_group_IT_number 14
_symmetry_cell_setting monoclinic
_symmetry_space_group_name_Hall '-P 2ybc'
_symmetry_space_group_name_H-M 'P 1 21/c 1'
_atom_sites_solution_hydrogens geom
_atom_sites_solution_primary direct
_atom_sites_solution_secondary difmap
_audit_creation_method SHELXL-97
_cell_angle_alpha 90.00
_cell_angle_beta 101.934(2)
_cell_angle_gamma 90.00
_cell_formula_units_Z 4
_cell_length_a 10.7691(7)
_cell_length_b 21.7460(10)
_cell_length_c 8.8666(6)
_cell_measurement_reflns_used 3910
_cell_measurement_temperature 173(2)
_cell_measurement_theta_max 25.8
_cell_measurement_theta_min 2.5
_cell_volume 2031.5(2)
_computing_cell_refinement 'SAINT (Bruker, 2006)'
_computing_data_collection 'APEX2 (Bruker, 2006)'
_computing_data_reduction 'SAINT (Bruker, 2006)'
_computing_molecular_graphics 'PLATON (Spek, 2009)'
_computing_publication_material 'PLATON (Spek, 2009)'
_computing_structure_refinement 'SHELXL97 (Sheldrick, 2008)'
_computing_structure_solution 'SIR97 (Altomare <i>et al.</i>,  1999)'
_diffrn_ambient_temperature 173(2)
_diffrn_measured_fraction_theta_full 0.999
_diffrn_measured_fraction_theta_max 0.999
_diffrn_measurement_device '\k-geometry diffractometer'
_diffrn_measurement_device_type 'Bruker SMART APEXII'
_diffrn_measurement_method 'CCD scan'
_diffrn_radiation_monochromator graphite
_diffrn_radiation_type MoK\a
_diffrn_radiation_wavelength 0.71069
_diffrn_reflns_av_R_equivalents 0.0442
_diffrn_reflns_av_sigmaI/netI 0.0390
_diffrn_reflns_limit_h_max 14
_diffrn_reflns_limit_h_min -14
_diffrn_reflns_limit_k_max 28
_diffrn_reflns_limit_k_min -28
_diffrn_reflns_limit_l_max 11
_diffrn_reflns_limit_l_min -11
_diffrn_reflns_number 22214
_diffrn_reflns_theta_full 27.91
_diffrn_reflns_theta_max 27.91
_diffrn_reflns_theta_min 1.87
_exptl_absorpt_coefficient_mu 0.088
_exptl_absorpt_correction_type none
_exptl_crystal_colour yellow
_exptl_crystal_density_diffrn 1.335
_exptl_crystal_density_method 'not measured'
_exptl_crystal_description plate
_exptl_crystal_F_000 856
_exptl_crystal_size_max 0.30
_exptl_crystal_size_mid 0.20
_exptl_crystal_size_min 0.10
_refine_diff_density_max 0.240
_refine_diff_density_min -0.298
_refine_ls_extinction_method none
_refine_ls_goodness_of_fit_ref 0.989
_refine_ls_hydrogen_treatment constr
_refine_ls_matrix_type full
_refine_ls_number_parameters 280
_refine_ls_number_reflns 4856
_refine_ls_number_restraints 0
_refine_ls_restrained_S_all 0.989
_refine_ls_R_factor_all 0.0799
_refine_ls_R_factor_gt 0.0496
_refine_ls_shift/su_max 0.000
_refine_ls_shift/su_mean 0.000
_refine_ls_structure_factor_coef Fsqd
_refine_ls_weighting_details 'calc w=1/[\s^2^(Fo^2^)+(0.0358P)^2^+1.2737P] where P=(Fo^2^+2Fc^2^)/3'
_refine_ls_weighting_scheme calc
_refine_ls_wR_factor_obs 0.1020
_refine_ls_wR_factor_ref 0.1151
_reflns_number_gt 3347
_reflns_number_total 4856
_reflns_threshold_expression I>2\s(I)
_cod_data_source_file im2187.cif
_cod_data_source_block I
_cod_original_cell_volume 2031.6(2)
_cod_original_sg_symbol_H-M 'P 21/c'
_cod_database_code 2225900
_cod_database_fobs_code 2225900

loop_
_symmetry_equiv_pos_as_xyz
'x, y, z'
'-x, y+1/2, -z+1/2'
'-x, -y, -z'
'x, -y-1/2, z-1/2'

loop_
_atom_site_type_symbol
_atom_site_label
_atom_site_fract_x
_atom_site_fract_y
_atom_site_fract_z
_atom_site_U_iso_or_equiv
_atom_site_adp_type
_atom_site_calc_flag
_atom_site_refinement_flags
_atom_site_occupancy
_atom_site_disorder_assembly
_atom_site_disorder_group
C C1 0.33786(17) 0.51791(8) 0.78886(19) 0.0268(4) Uani d . 1 . .
C C2 0.35431(17) 0.55527(8) 0.92028(19) 0.0282(4) Uani d . 1 . .
H H2 0.3714 0.5979 0.9131 0.034 Uiso calc R 1 . .
C C3 0.34553(17) 0.52992(8) 1.05935(19) 0.0278(4) Uani d . 1 . .
H H3 0.3579 0.5559 1.1474 0.033 Uiso calc R 1 . .
C C4 0.31908(16) 0.46745(8) 1.07779(18) 0.0255(4) Uani d . 1 . .
C C5 0.30193(18) 0.45074(8) 1.23480(19) 0.0293(4) Uani d . 1 . .
C C6 0.23344(17) 0.39443(8) 1.26987(19) 0.0306(4) Uani d . 1 . .
C C7 0.15301(19) 0.40150(10) 1.3739(2) 0.0394(5) Uani d . 1 . .
H H7 0.1435 0.4409 1.4166 0.047 Uiso calc R 1 . .
C C8 0.0873(2) 0.35182(12) 1.4151(3) 0.0521(6) Uani d . 1 . .
H H8 0.0319 0.3572 1.4847 0.063 Uiso calc R 1 . .
C C9 0.1023(2) 0.29455(11) 1.3551(3) 0.0528(6) Uani d . 1 . .
H H9 0.0572 0.2603 1.3834 0.063 Uiso calc R 1 . .
C C10 0.1828(2) 0.28669(10) 1.2539(2) 0.0420(5) Uani d . 1 . .
H H10 0.1932 0.2469 1.2141 0.050 Uiso calc R 1 . .
C C11 0.24914(18) 0.33624(8) 1.2092(2) 0.0323(4) Uani d . 1 . .
C C12 0.3358(2) 0.32699(8) 1.0986(2) 0.0359(4) Uani d . 1 . .
H H12A 0.3430 0.2825 1.0788 0.043 Uiso calc R 1 . .
H H12B 0.4215 0.3425 1.1458 0.043 Uiso calc R 1 . .
C C13 0.2882(2) 0.36007(8) 0.9458(2) 0.0345(4) Uani d . 1 . .
H H13A 0.3316 0.3422 0.8680 0.041 Uiso calc R 1 . .
H H13B 0.1964 0.3514 0.9118 0.041 Uiso calc R 1 . .
C C14 0.30687(17) 0.42898(8) 0.94687(19) 0.0269(4) Uani d . 1 . .
C C15 0.31629(17) 0.45534(8) 0.80680(19) 0.0272(4) Uani d . 1 . .
H H15 0.3076 0.4294 0.7189 0.033 Uiso calc R 1 . .
O O16 0.33648(14) 0.48724(6) 1.34167(14) 0.0397(3) Uani d . 1 . .
N N17 0.34715(16) 0.53956(6) 0.64489(16) 0.0325(4) Uani d . 1 . .
H H17 0.3530 0.5103 0.5792 0.039 Uiso d R 1 . .
C C18 0.36701(17) 0.60072(8) 0.60389(18) 0.0279(4) Uani d . 1 . .
C C19 0.29900(17) 0.64925(8) 0.65027(18) 0.0269(4) Uani d . 1 . .
H H19 0.2392 0.6415 0.7131 0.032 Uiso calc R 1 . .
C C20 0.31876(17) 0.70897(8) 0.60449(18) 0.0267(4) Uani d . 1 . .
C C21 0.40671(18) 0.72084(8) 0.5136(2) 0.0312(4) Uani d . 1 . .
H H21 0.4230 0.7619 0.4863 0.037 Uiso calc R 1 . .
C C22 0.47030(18) 0.67210(9) 0.4632(2) 0.0344(4) Uani d . 1 . .
H H22 0.5280 0.6798 0.3976 0.041 Uiso calc R 1 . .
C C23 0.45104(18) 0.61242(8) 0.5069(2) 0.0321(4) Uani d . 1 . .
H H23 0.4950 0.5794 0.4709 0.039 Uiso calc R 1 . .
N N24 0.24633(15) 0.75736(6) 0.65095(15) 0.0291(3) Uani d . 1 . .
H H24 0.2255 0.7522 0.7444 0.035 Uiso d R 1 . .
C C25 0.18520(17) 0.80036(8) 0.55246(18) 0.0262(4) Uani d . 1 . .
O O26 0.18260(14) 0.79914(6) 0.41345(14) 0.0400(3) Uani d . 1 . .
C C27 0.12282(16) 0.85057(8) 0.61918(19) 0.0265(4) Uani d . 1 . .
C C28 0.04935(19) 0.89762(9) 0.5342(2) 0.0392(5) Uani d . 1 . .
H H28 0.0280 0.9008 0.4250 0.047 Uiso calc R 1 . .
C C29 0.01532(18) 0.93667(9) 0.6332(2) 0.0373(4) Uani d . 1 . .
H H29 -0.0351 0.9724 0.6059 0.045 Uiso calc R 1 . .
O O30 0.06443(17) 0.91741(7) 0.78210(18) 0.0579(4) Uani d . 1 . .
C C31 0.1293(2) 0.86527(9) 0.7692(2) 0.0451(5) Uani d . 1 . .
H H31 0.1737 0.8419 0.8540 0.054 Uiso calc R 1 . .

loop_
_atom_site_aniso_label
_atom_site_aniso_U_11
_atom_site_aniso_U_22
_atom_site_aniso_U_33
_atom_site_aniso_U_12
_atom_site_aniso_U_13
_atom_site_aniso_U_23
C1 0.0327(9) 0.0268(9) 0.0223(8) 0.0032(7) 0.0090(7) 0.0015(7)
C2 0.0391(10) 0.0206(8) 0.0256(8) -0.0007(7) 0.0085(7) 0.0008(7)
C3 0.0372(10) 0.0252(9) 0.0212(8) 0.0037(7) 0.0066(7) -0.0032(7)
C4 0.0328(9) 0.0227(8) 0.0222(8) 0.0043(7) 0.0087(7) 0.0015(6)
C5 0.0394(10) 0.0263(9) 0.0238(8) 0.0076(8) 0.0103(7) 0.0019(7)
C6 0.0350(10) 0.0349(10) 0.0222(8) 0.0031(8) 0.0062(7) 0.0055(7)
C7 0.0417(11) 0.0512(12) 0.0266(9) 0.0012(9) 0.0099(8) 0.0027(8)
C8 0.0502(13) 0.0741(17) 0.0365(11) -0.0102(12) 0.0191(10) 0.0075(11)
C9 0.0576(14) 0.0616(15) 0.0399(12) -0.0216(12) 0.0118(10) 0.0123(11)
C10 0.0523(13) 0.0376(11) 0.0346(10) -0.0071(9) 0.0056(9) 0.0092(8)
C11 0.0367(10) 0.0314(10) 0.0277(9) 0.0010(8) 0.0042(8) 0.0079(7)
C12 0.0489(12) 0.0223(9) 0.0389(10) 0.0044(8) 0.0146(9) 0.0030(8)
C13 0.0557(12) 0.0220(9) 0.0299(9) -0.0011(8) 0.0186(9) -0.0022(7)
C14 0.0319(9) 0.0230(8) 0.0274(9) 0.0016(7) 0.0099(7) 0.0002(7)
C15 0.0372(10) 0.0232(9) 0.0227(8) 0.0004(7) 0.0095(7) -0.0048(7)
O16 0.0678(10) 0.0308(7) 0.0232(6) 0.0006(7) 0.0153(6) -0.0017(5)
N17 0.0580(10) 0.0222(7) 0.0210(7) 0.0026(7) 0.0165(7) -0.0009(6)
C18 0.0394(10) 0.0263(9) 0.0184(8) 0.0003(8) 0.0072(7) 0.0013(7)
C19 0.0374(10) 0.0285(9) 0.0161(7) -0.0002(7) 0.0083(7) 0.0009(6)
C20 0.0358(10) 0.0267(9) 0.0170(7) 0.0007(7) 0.0042(7) -0.0009(6)
C21 0.0388(10) 0.0268(9) 0.0293(9) -0.0033(8) 0.0097(8) 0.0021(7)
C22 0.0375(10) 0.0358(10) 0.0337(10) 0.0002(8) 0.0163(8) 0.0032(8)
C23 0.0400(10) 0.0297(9) 0.0294(9) 0.0051(8) 0.0137(8) -0.0007(7)
N24 0.0469(9) 0.0267(8) 0.0162(7) 0.0040(7) 0.0123(6) 0.0019(6)
C25 0.0347(9) 0.0259(9) 0.0191(8) -0.0048(7) 0.0083(7) 0.0001(7)
O26 0.0628(9) 0.0406(8) 0.0188(6) 0.0125(7) 0.0136(6) 0.0047(5)
C27 0.0316(9) 0.0249(9) 0.0236(8) -0.0032(7) 0.0070(7) 0.0018(7)
C28 0.0436(11) 0.0396(11) 0.0331(10) 0.0046(9) 0.0046(9) 0.0084(8)
C29 0.0349(10) 0.0269(10) 0.0503(12) 0.0082(8) 0.0093(9) 0.0054(8)
O30 0.0789(12) 0.0513(10) 0.0456(9) 0.0208(9) 0.0179(8) -0.0055(7)
C31 0.0696(15) 0.0386(11) 0.0267(10) 0.0212(11) 0.0087(9) -0.0009(8)

loop_
_atom_type_symbol
_atom_type_description
_atom_type_scat_dispersion_real
_atom_type_scat_dispersion_imag
_atom_type_scat_source
C C 0.0033 0.0016 'International Tables Vol C Tables 4.2.6.8 and 6.1.1.4'
H H 0.0000 0.0000 'International Tables Vol C Tables 4.2.6.8 and 6.1.1.4'
N N 0.0061 0.0033 'International Tables Vol C Tables 4.2.6.8 and 6.1.1.4'
O O 0.0106 0.0060 'International Tables Vol C Tables 4.2.6.8 and 6.1.1.4'

loop_
_geom_angle_atom_site_label_1
_geom_angle_atom_site_label_2
_geom_angle_atom_site_label_3
_geom_angle_site_symmetry_1
_geom_angle_site_symmetry_3
_geom_angle
_geom_angle_publ_flag
N17 C1 C15 . . 118.86(15) ?
N17 C1 C2 . . 123.30(16) ?
C15 C1 C2 . . 117.79(15) ?
C3 C2 C1 . . 119.60(16) ?
C3 C2 H2 . . 120.2 ?
C1 C2 H2 . . 120.2 ?
C2 C3 C4 . . 123.15(16) ?
C2 C3 H3 . . 118.4 ?
C4 C3 H3 . . 118.4 ?
C3 C4 C14 . . 117.59(15) ?
C3 C4 C5 . . 114.38(14) ?
C14 C4 C5 . . 127.98(15) ?
O16 C5 C4 . . 119.09(16) ?
O16 C5 C6 . . 116.80(15) ?
C4 C5 C6 . . 123.85(15) ?
C7 C6 C11 . . 119.61(17) ?
C7 C6 C5 . . 116.52(17) ?
C11 C6 C5 . . 123.83(16) ?
C8 C7 C6 . . 120.6(2) ?
C8 C7 H7 . . 119.7 ?
C6 C7 H7 . . 119.7 ?
C9 C8 C7 . . 119.8(2) ?
C9 C8 H8 . . 120.1 ?
C7 C8 H8 . . 120.1 ?
C8 C9 C10 . . 120.2(2) ?
C8 C9 H9 . . 119.9 ?
C10 C9 H9 . . 119.9 ?
C9 C10 C11 . . 121.1(2) ?
C9 C10 H10 . . 119.5 ?
C11 C10 H10 . . 119.5 ?
C10 C11 C6 . . 118.66(18) ?
C10 C11 C12 . . 120.43(17) ?
C6 C11 C12 . . 120.91(16) ?
C11 C12 C13 . . 112.11(16) ?
C11 C12 H12A . . 109.2 ?
C13 C12 H12A . . 109.2 ?
C11 C12 H12B . . 109.2 ?
C13 C12 H12B . . 109.2 ?
H12A C12 H12B . . 107.9 ?
C14 C13 C12 . . 116.24(16) ?
C14 C13 H13A . . 108.2 ?
C12 C13 H13A . . 108.2 ?
C14 C13 H13B . . 108.2 ?
C12 C13 H13B . . 108.2 ?
H13A C13 H13B . . 107.4 ?
C15 C14 C4 . . 118.53(15) ?
C15 C14 C13 . . 115.93(15) ?
C4 C14 C13 . . 125.51(15) ?
C14 C15 C1 . . 123.27(15) ?
C14 C15 H15 . . 118.4 ?
C1 C15 H15 . . 118.4 ?
C1 N17 C18 . . 127.17(14) ?
C1 N17 H17 . . 113.4 ?
C18 N17 H17 . . 118.7 ?
C19 C18 C23 . . 119.41(16) ?
C19 C18 N17 . . 121.48(15) ?
C23 C18 N17 . . 118.99(15) ?
C20 C19 C18 . . 119.97(16) ?
C20 C19 H19 . . 120.0 ?
C18 C19 H19 . . 120.0 ?
C21 C20 C19 . . 120.47(16) ?
C21 C20 N24 . . 120.79(15) ?
C19 C20 N24 . . 118.74(15) ?
C22 C21 C20 . . 119.14(16) ?
C22 C21 H21 . . 120.4 ?
C20 C21 H21 . . 120.4 ?
C23 C22 C21 . . 121.02(17) ?
C23 C22 H22 . . 119.5 ?
C21 C22 H22 . . 119.5 ?
C22 C23 C18 . . 119.89(16) ?
C22 C23 H23 . . 120.1 ?
C18 C23 H23 . . 120.1 ?
C25 N24 C20 . . 123.20(14) ?
C25 N24 H24 . . 119.6 ?
C20 N24 H24 . . 115.3 ?
O26 C25 N24 . . 122.68(16) ?
O26 C25 C27 . . 120.20(16) ?
N24 C25 C27 . . 117.10(14) ?
C31 C27 C28 . . 105.22(16) ?
C31 C27 C25 . . 129.44(16) ?
C28 C27 C25 . . 125.17(16) ?
C29 C28 C27 . . 108.14(17) ?
C29 C28 H28 . . 125.9 ?
C27 C28 H28 . . 125.9 ?
C28 C29 O30 . . 109.57(17) ?
C28 C29 H29 . . 125.2 ?
O30 C29 H29 . . 125.2 ?
C31 O30 C29 . . 106.05(15) ?
O30 C31 C27 . . 111.01(17) ?
O30 C31 H31 . . 124.5 ?
C27 C31 H31 . . 124.5 ?

loop_
_geom_bond_atom_site_label_1
_geom_bond_atom_site_label_2
_geom_bond_site_symmetry_2
_geom_bond_distance
_geom_bond_publ_flag
C1 N17 . 1.384(2) ?
C1 C15 . 1.395(2) ?
C1 C2 . 1.401(2) ?
C2 C3 . 1.372(2) ?
C2 H2 . 0.9500 ?
C3 C4 . 1.405(2) ?
C3 H3 . 0.9500 ?
C4 C14 . 1.415(2) ?
C4 C5 . 1.487(2) ?
C5 O16 . 1.233(2) ?
C5 C6 . 1.495(3) ?
C6 C7 . 1.398(3) ?
C6 C11 . 1.399(3) ?
C7 C8 . 1.382(3) ?
C7 H7 . 0.9500 ?
C8 C9 . 1.377(3) ?
C8 H8 . 0.9500 ?
C9 C10 . 1.381(3) ?
C9 H9 . 0.9500 ?
C10 C11 . 1.395(3) ?
C10 H10 . 0.9500 ?
C11 C12 . 1.501(3) ?
C12 C13 . 1.525(3) ?
C12 H12A . 0.9900 ?
C12 H12B . 0.9900 ?
C13 C14 . 1.512(2) ?
C13 H13A . 0.9900 ?
C13 H13B . 0.9900 ?
C14 C15 . 1.391(2) ?
C15 H15 . 0.9500 ?
N17 C18 . 1.407(2) ?
N17 H17 . 0.8739 ?
C18 C19 . 1.394(2) ?
C18 C23 . 1.395(2) ?
C19 C20 . 1.390(2) ?
C19 H19 . 0.9500 ?
C20 C21 . 1.389(2) ?
C20 N24 . 1.421(2) ?
C21 C22 . 1.385(3) ?
C21 H21 . 0.9500 ?
C22 C23 . 1.382(3) ?
C22 H22 . 0.9500 ?
C23 H23 . 0.9500 ?
N24 C25 . 1.354(2) ?
N24 H24 . 0.9089 ?
C25 O26 . 1.2274(19) ?
C25 C27 . 1.469(2) ?
C27 C31 . 1.356(2) ?
C27 C28 . 1.412(2) ?
C28 C29 . 1.326(3) ?
C28 H28 . 0.9500 ?
C29 O30 . 1.382(2) ?
C29 H29 . 0.9500 ?
O30 C31 . 1.349(2) ?
C31 H31 . 0.9500 ?

loop_
_geom_hbond_atom_site_label_D
_geom_hbond_atom_site_label_H
_geom_hbond_atom_site_label_A
_geom_hbond_site_symmetry_A
_geom_hbond_distance_DH
_geom_hbond_distance_HA
_geom_hbond_distance_DA
_geom_hbond_angle_DHA
N17 H17 O16 1_554 0.87 2.14 2.900(2) 146
N24 H24 O26 4_576 0.91 2.00 2.839(2) 153
C21 H21 O21 1_555 0.95 2.66 2.937(2) 97

loop_
_geom_torsion_atom_site_label_1
_geom_torsion_atom_site_label_2
_geom_torsion_atom_site_label_3
_geom_torsion_atom_site_label_4
_geom_torsion_site_symmetry_1
_geom_torsion_site_symmetry_2
_geom_torsion_site_symmetry_3
_geom_torsion_site_symmetry_4
_geom_torsion
_geom_torsion_publ_flag
N17 C1 C2 C3 . . . . -178.94(17) ?
C15 C1 C2 C3 . . . . -1.7(3) ?
C1 C2 C3 C4 . . . . -0.7(3) ?
C2 C3 C4 C14 . . . . 2.9(3) ?
C2 C3 C4 C5 . . . . -174.59(17) ?
C3 C4 C5 O16 . . . . -14.7(2) ?
C14 C4 C5 O16 . . . . 168.12(18) ?
C3 C4 C5 C6 . . . . 159.21(16) ?
C14 C4 C5 C6 . . . . -18.0(3) ?
O16 C5 C6 C7 . . . . 35.6(2) ?
C4 C5 C6 C7 . . . . -138.42(18) ?
O16 C5 C6 C11 . . . . -142.16(18) ?
C4 C5 C6 C11 . . . . 43.8(3) ?
C11 C6 C7 C8 . . . . -1.1(3) ?
C5 C6 C7 C8 . . . . -178.99(18) ?
C6 C7 C8 C9 . . . . 0.9(3) ?
C7 C8 C9 C10 . . . . 0.0(3) ?
C8 C9 C10 C11 . . . . -0.7(3) ?
C9 C10 C11 C6 . . . . 0.5(3) ?
C9 C10 C11 C12 . . . . -179.72(19) ?
C7 C6 C11 C10 . . . . 0.4(3) ?
C5 C6 C11 C10 . . . . 178.11(17) ?
C7 C6 C11 C12 . . . . -179.36(17) ?
C5 C6 C11 C12 . . . . -1.7(3) ?
C10 C11 C12 C13 . . . . 114.25(19) ?
C6 C11 C12 C13 . . . . -66.0(2) ?
C11 C12 C13 C14 . . . . 75.8(2) ?
C3 C4 C14 C15 . . . . -2.7(2) ?
C5 C4 C14 C15 . . . . 174.47(17) ?
C3 C4 C14 C13 . . . . 175.28(17) ?
C5 C4 C14 C13 . . . . -7.6(3) ?
C12 C13 C14 C15 . . . . 153.30(17) ?
C12 C13 C14 C4 . . . . -24.7(3) ?
C4 C14 C15 C1 . . . . 0.3(3) ?
C13 C14 C15 C1 . . . . -177.81(17) ?
N17 C1 C15 C14 . . . . 179.27(17) ?
C2 C1 C15 C14 . . . . 1.9(3) ?
C15 C1 N17 C18 . . . . 179.19(17) ?
C2 C1 N17 C18 . . . . -3.6(3) ?
C1 N17 C18 C19 . . . . -45.9(3) ?
C1 N17 C18 C23 . . . . 138.03(19) ?
C23 C18 C19 C20 . . . . -2.4(3) ?
N17 C18 C19 C20 . . . . -178.41(16) ?
C18 C19 C20 C21 . . . . -0.5(3) ?
C18 C19 C20 N24 . . . . 178.77(15) ?
C19 C20 C21 C22 . . . . 2.9(3) ?
N24 C20 C21 C22 . . . . -176.33(16) ?
C20 C21 C22 C23 . . . . -2.5(3) ?
C21 C22 C23 C18 . . . . -0.4(3) ?
C19 C18 C23 C22 . . . . 2.8(3) ?
N17 C18 C23 C22 . . . . 178.94(17) ?
C21 C20 N24 C25 . . . . 47.7(2) ?
C19 C20 N24 C25 . . . . -131.59(18) ?
C20 N24 C25 O26 . . . . 3.6(3) ?
C20 N24 C25 C27 . . . . -175.05(15) ?
O26 C25 C27 C31 . . . . -169.7(2) ?
N24 C25 C27 C31 . . . . 9.0(3) ?
O26 C25 C27 C28 . . . . 4.7(3) ?
N24 C25 C27 C28 . . . . -176.57(17) ?
C31 C27 C28 C29 . . . . -0.6(2) ?
C25 C27 C28 C29 . . . . -176.09(17) ?
C27 C28 C29 O30 . . . . 0.4(2) ?
C28 C29 O30 C31 . . . . 0.0(2) ?
C29 O30 C31 C27 . . . . -0.3(3) ?
C28 C27 C31 O30 . . . . 0.6(2) ?
C25 C27 C31 O30 . . . . 175.83(18) ?

loop_
_cod_related_entry_id
_cod_related_entry_database
_cod_related_entry_code
1 ChemSpider 24744883
